data_1521919
loop_
_publ_author_name
'Sherriff, B.L.'
'Sokolova, E.V.'
'Kabalov, Yu.K.'
'Schneider, J.'
'Jenkins, D.M.'
'Kunath-Fandrei, G.'
'Goetz, S.'
'Jaeger, C.'

_publ_section_title
;
 Meionite: Rietveld structure-refinement, (29)Si MAS and (27)Al SATRAS NMR
 spectroscopy, and comments on the marialite-meionite series
;
_journal_name_full 'Canadian Mineralogist'
_journal_page_first 1201
_journal_page_last 1213
_journal_volume 38
_journal_year 2000
_chemical_formula_sum 'Al6 Ca4 O24 Si6'
_chemical_name_systematic 'Ca4 (Al6 Si6 O24) (C O3)'
_space_group_IT_number 87
_symmetry_space_group_name_Hall '-I 4'
_symmetry_space_group_name_H-M 'I 4/m'
_cell_angle_alpha 90
_cell_angle_beta 90
_cell_angle_gamma 90
_cell_formula_units_Z 2
_cell_length_a 12.2119
_cell_length_b 12.2119
_cell_length_c 7.5811
_cell_volume 1130.573
_citation_journal_id_ASTM CAMIA6
_cod_data_source_file Sherriff_CAMIA6_2000_969.cif
_cod_data_source_block Al6Ca4O24Si6
_cod_database_code 1521919

loop_
_symmetry_equiv_pos_as_xyz
x,y,z
-y,x,z
-x,-y,z
y,-x,z
-x,-y,-z
y,-x,-z
x,y,-z
-y,x,-z
x+1/2,y+1/2,z+1/2
-y+1/2,x+1/2,z+1/2
-x+1/2,-y+1/2,z+1/2
y+1/2,-x+1/2,z+1/2
-x+1/2,-y+1/2,-z+1/2
y+1/2,-x+1/2,-z+1/2
x+1/2,y+1/2,-z+1/2
-y+1/2,x+1/2,-z+1/2

loop_
_atom_site_label
_atom_site_type_symbol
_atom_site_fract_x
_atom_site_fract_y
_atom_site_fract_z
_atom_site_occupancy
_atom_site_U_iso_or_equiv
Si2 Si+4 0.6595 0.9136 0.7925 0.375 0.0
Al2 Al+3 0.6595 0.9136 0.7925 0.625 0.0
O4 O-2 0.263 0.363 0.827 1 0.0
O2 O-2 0.689 0.874 0 1 0.0
O3 O-2 0.351 0.948 0.794 1 0.0
Ca1 Ca+2 0.3556 0.2798 0.5 1 0.0
Si1 Si+4 0.341 0.407 0 0.75 0.0
O1 O-2 0.461 0.35 0 1 0.0
Al1 Al+3 0.341 0.407 0 0.25 0.0
